data_7204795
loop_
_publ_author_name
'Christer B. Aaker\"oy'
'John Desper'
'Brian A. Helfrich'

_publ_section_title
;
 Heteromeric intermolecular interactions as synthetic tools for the
 formation of binary co-crystals
;
_journal_issue 5
_journal_name_full CrystEngComm
_journal_page_first 19
_journal_page_last 24
_journal_paper_doi 10.1039/b315181f
_journal_volume 6
_journal_year 2004
_chemical_formula_moiety
;
(C15 H15 N3 O2) (C7 H4 N2 O6)
;
_chemical_formula_sum 'C22 H19 N5 O8'
_chemical_formula_weight 481.42
_chemical_name_common
;2-(4-(dimethylamino)phenylazo)benzoic acid, 3,5-
dinitrobenzoic acid
;
_chemical_name_systematic
;
2-[4-(dimethylamino)phenylazo]benzoic acid, 3,5-dinitrobenzoic acid
;
_chemical_temperature_decomposition 149.0(10)
_space_group_IT_number 2
_symmetry_cell_setting triclinic
_symmetry_space_group_name_Hall '-P 1'
_symmetry_space_group_name_H-M 'P -1'
_atom_sites_solution_hydrogens geom
_atom_sites_solution_primary direct
_atom_sites_solution_secondary difmap
_audit_creation_method SHELXL-97
_cell_angle_alpha 101.186(2)
_cell_angle_beta 97.114(2)
_cell_angle_gamma 101.401(2)
_cell_formula_units_Z 2
_cell_length_a 7.0051(5)
_cell_length_b 8.6187(7)
_cell_length_c 18.5866(15)
_cell_measurement_reflns_used 2368
_cell_measurement_temperature 203(2)
_cell_measurement_theta_max 27.2
_cell_measurement_theta_min 2.50
_cell_volume 1063.66(14)
_computing_cell_refinement 'Bruker SMART'
_computing_data_collection 'Bruker SMART'
_computing_data_reduction 'Bruker SHELXTL'
_computing_molecular_graphics 'Bruker SHELXTL'
_computing_publication_material 'Bruker SHELXTL'
_computing_structure_refinement 'SHELXL-97 (Sheldrick, 1997)'
_computing_structure_solution 'SHELXS-97 (Sheldrick, 1990)'
_diffrn_ambient_temperature 203(2)
_diffrn_measured_fraction_theta_full 0.907
_diffrn_measured_fraction_theta_max 0.907
_diffrn_measurement_device_type 'CCD area detector'
_diffrn_measurement_method 'phi and omega scans'
_diffrn_radiation_monochromator graphite
_diffrn_radiation_source 'fine-focus sealed tube'
_diffrn_radiation_type MoK\a
_diffrn_radiation_wavelength 0.71073
_diffrn_reflns_av_R_equivalents 0.0508
_diffrn_reflns_av_sigmaI/netI 0.0669
_diffrn_reflns_limit_h_max 9
_diffrn_reflns_limit_h_min -9
_diffrn_reflns_limit_k_max 11
_diffrn_reflns_limit_k_min -11
_diffrn_reflns_limit_l_max 23
_diffrn_reflns_limit_l_min -23
_diffrn_reflns_number 8137
_diffrn_reflns_theta_full 28.21
_diffrn_reflns_theta_max 28.21
_diffrn_reflns_theta_min 2.27
_exptl_absorpt_coefficient_mu 0.117
_exptl_absorpt_correction_type none
_exptl_crystal_colour red
_exptl_crystal_density_diffrn 1.503
_exptl_crystal_density_method 'not measured'
_exptl_crystal_description plate
_exptl_crystal_F_000 500
_exptl_crystal_size_max 0.40
_exptl_crystal_size_mid 0.20
_exptl_crystal_size_min 0.10
_refine_diff_density_max 0.271
_refine_diff_density_min -0.215
_refine_diff_density_rms 0.064
_refine_ls_extinction_coef 0.064(5)
_refine_ls_extinction_expression Fc^*^=kFc[1+0.001xFc^2^\l^3^/sin(2\q)]^-1/4^
_refine_ls_extinction_method SHELXL
_refine_ls_goodness_of_fit_ref 0.891
_refine_ls_hydrogen_treatment mixed
_refine_ls_matrix_type full
_refine_ls_number_parameters 323
_refine_ls_number_reflns 4765
_refine_ls_number_restraints 0
_refine_ls_restrained_S_all 0.891
_refine_ls_R_factor_all 0.0835
_refine_ls_R_factor_gt 0.0471
_refine_ls_shift/su_max 0.001
_refine_ls_shift/su_mean 0.000
_refine_ls_structure_factor_coef Fsqd
_refine_ls_weighting_details 'calc w=1/[\s^2^(Fo^2^)+(0.0700P)^2^+0.0000P] where P=(Fo^2^+2Fc^2^)/3'
_refine_ls_weighting_scheme calc
_refine_ls_wR_factor_gt 0.1117
_refine_ls_wR_factor_ref 0.1278
_reflns_number_gt 2692
_reflns_number_total 4765
_reflns_threshold_expression >2sigma(I)
_cod_data_source_file b315181f.txt
_cod_data_source_block 1
_cod_depositor_comments
;
The following automatic conversions were performed:
'_symmetry_cell_setting' value 'Triclinic' changed to 'triclinic'
according to '/home/adriana/struct/CIF-dictionaries/cif_core.dic'
dictionary named 'cif_core.dic' version 2.4.1 from 2010-06-29.

Automatic conversion script
Id: cif_fix_enum 1555 2011-01-17 13:19:09Z saulius 

The following automatic conversions were performed:

'_chemical_melting_point' tag was changed to
'_chemical_temperature_decomposition' since the value had been given
as '148-150 (dec)'. The value was changed to '149.0(10)' - the
average value was taken and precision was estimated.

Automatic conversion script
Id: cif_fix_values 1569 2011-02-09 13:29:24Z adriana 
;
_cod_original_sg_symbol_H-M P-1
_cod_database_code 7204795

loop_
_symmetry_equiv_pos_as_xyz
'x, y, z'
'-x, -y, -z'

loop_
_atom_site_label
_atom_site_type_symbol
_atom_site_fract_x
_atom_site_fract_y
_atom_site_fract_z
_atom_site_U_iso_or_equiv
_atom_site_adp_type
_atom_site_occupancy
_atom_site_symmetry_multiplicity
_atom_site_calc_flag
_atom_site_refinement_flags
_atom_site_disorder_assembly
_atom_site_disorder_group
C1 C 0.2478(2) 0.3052(2) 0.61067(9) 0.0328(4) Uani 1 1 d . . .
C2 C 0.3005(3) 0.3538(2) 0.68838(10) 0.0354(4) Uani 1 1 d . . .
C3 C 0.2852(3) 0.2340(2) 0.72942(10) 0.0403(5) Uani 1 1 d . . .
H3 H 0.3199 0.2647 0.7815 0.048 Uiso 1 1 calc R . .
C4 C 0.2208(3) 0.0723(3) 0.69554(11) 0.0433(5) Uani 1 1 d . . .
H4 H 0.2117 -0.0067 0.7242 0.052 Uiso 1 1 calc R . .
C5 C 0.1692(3) 0.0262(2) 0.61860(11) 0.0408(5) Uani 1 1 d . . .
H5 H 0.1242 -0.0843 0.5951 0.049 Uiso 1 1 calc R . .
C6 C 0.1836(3) 0.1410(2) 0.57680(10) 0.0359(4) Uani 1 1 d . . .
H6 H 0.1498 0.1086 0.5247 0.043 Uiso 1 1 calc R . .
O7 O 0.4225(2) 0.56045(18) 0.79677(8) 0.0620(4) Uani 1 1 d . . .
C7 C 0.3734(3) 0.5257(3) 0.72907(11) 0.0440(5) Uani 1 1 d . . .
O8 O 0.3850(2) 0.64019(17) 0.69175(8) 0.0541(4) Uani 1 1 d . . .
H8 H 0.344(3) 0.582(3) 0.6375(13) 0.065 Uiso 1 1 d . . .
N9 N 0.2639(2) 0.42995(18) 0.57033(8) 0.0325(3) Uani 1 1 d . . .
N10 N 0.2174(2) 0.38124(18) 0.49998(8) 0.0355(4) Uani 1 1 d . . .
C11 C 0.2315(3) 0.5005(2) 0.45928(10) 0.0337(4) Uani 1 1 d . . .
C12 C 0.1799(3) 0.4452(2) 0.38238(10) 0.0381(4) Uani 1 1 d . . .
H12 H 0.1386 0.3329 0.3620 0.046 Uiso 1 1 calc R . .
C13 C 0.1879(3) 0.5502(2) 0.33601(10) 0.0401(5) Uani 1 1 d . . .
H13 H 0.1527 0.5090 0.2843 0.048 Uiso 1 1 calc R . .
C14 C 0.2479(2) 0.7191(2) 0.36414(10) 0.0341(4) Uani 1 1 d . . .
C15 C 0.2991(3) 0.7747(2) 0.44252(10) 0.0386(4) Uani 1 1 d . . .
H15 H 0.3391 0.8868 0.4634 0.046 Uiso 1 1 calc R . .
C16 C 0.2913(3) 0.6677(2) 0.48821(10) 0.0365(4) Uani 1 1 d . . .
H16 H 0.3269 0.7075 0.5400 0.044 Uiso 1 1 calc R . .
N17 N 0.2558(2) 0.82228(19) 0.31752(9) 0.0408(4) Uani 1 1 d . . .
C18 C 0.2041(3) 0.7603(3) 0.23747(11) 0.0502(5) Uani 1 1 d . . .
H18A H 0.2873 0.6873 0.2213 0.075 Uiso 1 1 calc R . .
H18B H 0.2239 0.8502 0.2128 0.075 Uiso 1 1 calc R . .
H18C H 0.0667 0.7022 0.2249 0.075 Uiso 1 1 calc R . .
C19 C 0.3171(3) 0.9977(2) 0.34458(13) 0.0546(6) Uani 1 1 d . . .
H19A H 0.2282 1.0343 0.3767 0.082 Uiso 1 1 calc R . .
H19B H 0.3135 1.0496 0.3027 0.082 Uiso 1 1 calc R . .
H19C H 0.4505 1.0262 0.3724 0.082 Uiso 1 1 calc R . .
C21 C 0.6894(3) 1.0914(2) 0.95849(9) 0.0336(4) Uani 1 1 d . . .
C22 C 0.6803(3) 1.2506(2) 0.96045(10) 0.0379(4) Uani 1 1 d . . .
H22 H 0.6137 1.2785 0.9194 0.045 Uiso 1 1 calc R . .
N23 N 0.7626(3) 1.5386(2) 1.02524(12) 0.0560(5) Uani 1 1 d . . .
C23 C 0.7701(3) 1.3682(2) 1.02340(11) 0.0393(5) Uani 1 1 d . . .
O23 O 0.6839(3) 1.5685(2) 0.96900(11) 0.0821(6) Uani 1 1 d . . .
O24 O 0.8353(3) 1.63903(19) 1.08151(11) 0.0872(6) Uani 1 1 d . . .
C24 C 0.8664(3) 1.3332(2) 1.08520(10) 0.0381(4) Uani 1 1 d . . .
H24 H 0.9256 1.4147 1.1279 0.046 Uiso 1 1 calc R . .
O25 O 1.0259(2) 1.23669(18) 1.20393(8) 0.0656(5) Uani 1 1 d . . .
N25 N 0.9685(2) 1.1311(2) 1.14751(9) 0.0420(4) Uani 1 1 d . . .
C25 C 0.8722(3) 1.1737(2) 1.08165(10) 0.0336(4) Uani 1 1 d . . .
O26 O 0.9858(2) 0.99167(17) 1.14194(7) 0.0502(4) Uani 1 1 d . . .
C26 C 0.7876(2) 1.0520(2) 1.01960(9) 0.0323(4) Uani 1 1 d . . .
H26 H 0.7962 0.9442 1.0186 0.039 Uiso 1 1 calc R . .
O27 O 0.4774(2) 0.99457(17) 0.84181(7) 0.0521(4) Uani 1 1 d . . .
C27 C 0.5846(3) 0.9650(2) 0.89078(10) 0.0378(4) Uani 1 1 d . . .
O28 O 0.6192(2) 0.82275(17) 0.89296(7) 0.0475(4) Uani 1 1 d . . .
H28 H 0.566(3) 0.752(3) 0.8570(12) 0.057 Uiso 1 1 d . . .

loop_
_atom_site_aniso_label
_atom_site_aniso_U_11
_atom_site_aniso_U_22
_atom_site_aniso_U_33
_atom_site_aniso_U_23
_atom_site_aniso_U_13
_atom_site_aniso_U_12
C1 0.0278(9) 0.0376(11) 0.0322(10) 0.0075(8) 0.0026(7) 0.0072(8)
C2 0.0305(9) 0.0420(11) 0.0314(10) 0.0058(8) 0.0022(7) 0.0072(8)
C3 0.0380(11) 0.0520(13) 0.0313(10) 0.0118(9) 0.0048(8) 0.0095(9)
C4 0.0422(11) 0.0479(13) 0.0436(12) 0.0200(10) 0.0068(9) 0.0095(9)
C5 0.0419(11) 0.0355(11) 0.0443(12) 0.0106(9) 0.0052(9) 0.0068(9)
C6 0.0363(10) 0.0379(11) 0.0305(10) 0.0065(8) 0.0005(8) 0.0060(8)
O7 0.0818(11) 0.0564(10) 0.0324(8) -0.0005(7) -0.0029(7) -0.0021(8)
C7 0.0435(11) 0.0450(12) 0.0366(11) 0.0024(9) 0.0030(9) 0.0030(9)
O8 0.0742(10) 0.0398(9) 0.0379(8) 0.0001(7) 0.0016(7) 0.0022(7)
N9 0.0334(8) 0.0337(9) 0.0286(8) 0.0049(7) 0.0024(6) 0.0070(7)
N10 0.0381(9) 0.0350(9) 0.0311(8) 0.0063(7) 0.0026(6) 0.0062(7)
C11 0.0355(10) 0.0321(10) 0.0329(10) 0.0067(8) 0.0039(8) 0.0080(8)
C12 0.0470(11) 0.0292(10) 0.0346(10) 0.0038(8) 0.0025(8) 0.0067(8)
C13 0.0491(12) 0.0372(11) 0.0327(10) 0.0076(8) 0.0041(8) 0.0085(9)
C14 0.0289(9) 0.0375(11) 0.0393(10) 0.0133(8) 0.0075(8) 0.0095(8)
C15 0.0404(11) 0.0296(10) 0.0417(11) 0.0035(9) 0.0033(8) 0.0050(8)
C16 0.0394(10) 0.0348(11) 0.0318(10) 0.0030(8) 0.0025(8) 0.0069(8)
N17 0.0452(9) 0.0365(9) 0.0442(10) 0.0174(8) 0.0079(7) 0.0090(7)
C18 0.0569(13) 0.0576(14) 0.0427(12) 0.0247(10) 0.0083(10) 0.0152(11)
C19 0.0563(13) 0.0382(12) 0.0727(15) 0.0211(11) 0.0140(11) 0.0087(10)
C21 0.0362(10) 0.0354(10) 0.0308(9) 0.0112(8) 0.0076(8) 0.0070(8)
C22 0.0404(11) 0.0412(12) 0.0365(10) 0.0181(9) 0.0077(8) 0.0099(9)
N23 0.0645(13) 0.0360(11) 0.0749(14) 0.0236(11) 0.0157(11) 0.0153(10)
C23 0.0440(11) 0.0286(10) 0.0499(12) 0.0147(9) 0.0128(9) 0.0105(8)
O23 0.1089(15) 0.0541(11) 0.0957(14) 0.0436(10) 0.0045(11) 0.0294(10)
O24 0.1268(17) 0.0282(9) 0.0932(14) 0.0014(9) -0.0053(12) 0.0129(10)
C24 0.0436(11) 0.0310(10) 0.0371(10) 0.0043(8) 0.0070(8) 0.0055(8)
O25 0.0956(13) 0.0498(10) 0.0382(8) -0.0038(7) -0.0161(8) 0.0163(9)
N25 0.0495(10) 0.0376(10) 0.0348(9) 0.0059(8) -0.0012(7) 0.0074(8)
C25 0.0369(10) 0.0316(10) 0.0320(10) 0.0081(8) 0.0032(8) 0.0073(8)
O26 0.0658(10) 0.0375(8) 0.0466(8) 0.0132(7) -0.0041(7) 0.0149(7)
C26 0.0360(10) 0.0284(10) 0.0348(10) 0.0096(8) 0.0082(8) 0.0086(8)
O27 0.0594(9) 0.0568(10) 0.0369(8) 0.0151(7) -0.0053(7) 0.0096(7)
C27 0.0429(11) 0.0400(11) 0.0320(10) 0.0140(9) 0.0082(8) 0.0058(9)
O28 0.0643(10) 0.0338(8) 0.0359(8) 0.0027(6) -0.0051(7) 0.0049(7)

loop_
_atom_type_symbol
_atom_type_description
_atom_type_scat_dispersion_real
_atom_type_scat_dispersion_imag
_atom_type_scat_source
C C 0.0033 0.0016 'International Tables Vol C Tables 4.2.6.8 and 6.1.1.4'
H H 0.0000 0.0000 'International Tables Vol C Tables 4.2.6.8 and 6.1.1.4'
N N 0.0061 0.0033 'International Tables Vol C Tables 4.2.6.8 and 6.1.1.4'
O O 0.0106 0.0060 'International Tables Vol C Tables 4.2.6.8 and 6.1.1.4'

loop_
_geom_angle_atom_site_label_1
_geom_angle_atom_site_label_2
_geom_angle_atom_site_label_3
_geom_angle
_geom_angle_site_symmetry_1
_geom_angle_site_symmetry_3
_geom_angle_publ_flag
C6 C1 C2 119.80(17) . . ?
C6 C1 N9 123.18(16) . . ?
C2 C1 N9 117.02(16) . . ?
C3 C2 C1 118.26(17) . . ?
C3 C2 C7 118.26(17) . . ?
C1 C2 C7 123.47(17) . . ?
C4 C3 C2 121.52(18) . . ?
C4 C3 H3 119.2 . . ?
C2 C3 H3 119.2 . . ?
C3 C4 C5 119.51(18) . . ?
C3 C4 H4 120.2 . . ?
C5 C4 H4 120.2 . . ?
C6 C5 C4 120.30(19) . . ?
C6 C5 H5 119.8 . . ?
C4 C5 H5 119.8 . . ?
C5 C6 C1 120.59(17) . . ?
C5 C6 H6 119.7 . . ?
C1 C6 H6 119.7 . . ?
O7 C7 O8 120.22(19) . . ?
O7 C7 C2 120.55(19) . . ?
O8 C7 C2 119.23(17) . . ?
C7 O8 H8 105.5(13) . . ?
N10 N9 C1 115.24(15) . . ?
N9 N10 C11 116.44(15) . . ?
N10 C11 C12 115.73(16) . . ?
N10 C11 C16 126.13(16) . . ?
C12 C11 C16 118.14(17) . . ?
C13 C12 C11 121.52(18) . . ?
C13 C12 H12 119.2 . . ?
C11 C12 H12 119.2 . . ?
C12 C13 C14 121.14(18) . . ?
C12 C13 H13 119.4 . . ?
C14 C13 H13 119.4 . . ?
N17 C14 C13 120.63(17) . . ?
N17 C14 C15 122.28(17) . . ?
C13 C14 C15 117.09(17) . . ?
C16 C15 C14 121.03(18) . . ?
C16 C15 H15 119.5 . . ?
C14 C15 H15 119.5 . . ?
C15 C16 C11 121.08(17) . . ?
C15 C16 H16 119.5 . . ?
C11 C16 H16 119.5 . . ?
C14 N17 C18 120.60(16) . . ?
C14 N17 C19 122.19(17) . . ?
C18 N17 C19 117.21(16) . . ?
N17 C18 H18A 109.5 . . ?
N17 C18 H18B 109.5 . . ?
H18A C18 H18B 109.5 . . ?
N17 C18 H18C 109.5 . . ?
H18A C18 H18C 109.5 . . ?
H18B C18 H18C 109.5 . . ?
N17 C19 H19A 109.5 . . ?
N17 C19 H19B 109.5 . . ?
H19A C19 H19B 109.5 . . ?
N17 C19 H19C 109.5 . . ?
H19A C19 H19C 109.5 . . ?
H19B C19 H19C 109.5 . . ?
C22 C21 C26 119.85(17) . . ?
C22 C21 C27 118.16(17) . . ?
C26 C21 C27 121.94(17) . . ?
C23 C22 C21 119.05(18) . . ?
C23 C22 H22 120.5 . . ?
C21 C22 H22 120.5 . . ?
O24 N23 O23 124.2(2) . . ?
O24 N23 C23 118.4(2) . . ?
O23 N23 C23 117.4(2) . . ?
C24 C23 C22 122.61(18) . . ?
C24 C23 N23 118.28(19) . . ?
C22 C23 N23 119.11(19) . . ?
C25 C24 C23 116.94(18) . . ?
C25 C24 H24 121.5 . . ?
C23 C24 H24 121.5 . . ?
O25 N25 O26 124.11(17) . . ?
O25 N25 C25 118.10(17) . . ?
O26 N25 C25 117.79(16) . . ?
C24 C25 C26 122.70(17) . . ?
C24 C25 N25 118.40(17) . . ?
C26 C25 N25 118.89(16) . . ?
C25 C26 C21 118.84(17) . . ?
C25 C26 H26 120.6 . . ?
C21 C26 H26 120.6 . . ?
O27 C27 O28 125.55(19) . . ?
O27 C27 C21 122.34(18) . . ?
O28 C27 C21 112.08(17) . . ?
C27 O28 H28 114.9(16) . . ?

loop_
_geom_bond_atom_site_label_1
_geom_bond_atom_site_label_2
_geom_bond_distance
_geom_bond_site_symmetry_2
_geom_bond_publ_flag
C1 C6 1.391(2) . ?
C1 C2 1.404(2) . ?
C1 N9 1.420(2) . ?
C2 C3 1.393(3) . ?
C2 C7 1.483(3) . ?
C3 C4 1.372(3) . ?
C3 H3 0.9400 . ?
C4 C5 1.389(3) . ?
C4 H4 0.9400 . ?
C5 C6 1.368(3) . ?
C5 H5 0.9400 . ?
C6 H6 0.9400 . ?
O7 C7 1.224(2) . ?
C7 O8 1.307(2) . ?
O8 H8 1.01(2) . ?
N9 N10 1.2726(19) . ?
N10 C11 1.385(2) . ?
C11 C12 1.393(2) . ?
C11 C16 1.396(2) . ?
C12 C13 1.364(3) . ?
C12 H12 0.9400 . ?
C13 C14 1.406(3) . ?
C13 H13 0.9400 . ?
C14 N17 1.355(2) . ?
C14 C15 1.419(2) . ?
C15 C16 1.367(3) . ?
C15 H15 0.9400 . ?
C16 H16 0.9400 . ?
N17 C18 1.453(2) . ?
N17 C19 1.455(2) . ?
C18 H18A 0.9700 . ?
C18 H18B 0.9700 . ?
C18 H18C 0.9700 . ?
C19 H19A 0.9700 . ?
C19 H19B 0.9700 . ?
C19 H19C 0.9700 . ?
C21 C22 1.380(2) . ?
C21 C26 1.388(2) . ?
C21 C27 1.494(3) . ?
C22 C23 1.377(3) . ?
C22 H22 0.9400 . ?
N23 O24 1.202(2) . ?
N23 O23 1.217(2) . ?
N23 C23 1.474(2) . ?
C23 C24 1.374(3) . ?
C24 C25 1.372(2) . ?
C24 H24 0.9400 . ?
O25 N25 1.2125(19) . ?
N25 O26 1.2172(19) . ?
N25 C25 1.468(2) . ?
C25 C26 1.377(2) . ?
C26 H26 0.9400 . ?
O27 C27 1.206(2) . ?
C27 O28 1.303(2) . ?
O28 H28 0.81(2) . ?

loop_
_geom_hbond_atom_site_label_D
_geom_hbond_atom_site_label_H
_geom_hbond_atom_site_label_A
_geom_hbond_distance_DH
_geom_hbond_distance_HA
_geom_hbond_distance_DA
_geom_hbond_angle_DHA
_geom_hbond_site_symmetry_A
O28 H28 O7 0.81(2) 1.82(2) 2.6069(19) 163(2) .
O8 H8 N9 1.01(2) 1.58(2) 2.5353(19) 156(2) .
C13 H13 O25 0.94 2.45 3.184(2) 134.6 1_444

loop_
_geom_torsion_atom_site_label_1
_geom_torsion_atom_site_label_2
_geom_torsion_atom_site_label_3
_geom_torsion_atom_site_label_4
_geom_torsion
_geom_torsion_site_symmetry_1
_geom_torsion_site_symmetry_2
_geom_torsion_site_symmetry_3
_geom_torsion_site_symmetry_4
_geom_torsion_publ_flag
C6 C1 C2 C3 -0.4(2) . . . . ?
N9 C1 C2 C3 179.70(15) . . . . ?
C6 C1 C2 C7 179.01(16) . . . . ?
N9 C1 C2 C7 -0.9(2) . . . . ?
C1 C2 C3 C4 0.1(3) . . . . ?
C7 C2 C3 C4 -179.36(16) . . . . ?
C2 C3 C4 C5 -0.1(3) . . . . ?
C3 C4 C5 C6 0.4(3) . . . . ?
C4 C5 C6 C1 -0.7(3) . . . . ?
C2 C1 C6 C5 0.7(3) . . . . ?
N9 C1 C6 C5 -179.37(16) . . . . ?
C3 C2 C7 O7 1.5(3) . . . . ?
C1 C2 C7 O7 -177.89(18) . . . . ?
C3 C2 C7 O8 -178.63(18) . . . . ?
C1 C2 C7 O8 2.0(3) . . . . ?
C6 C1 N9 N10 -0.8(2) . . . . ?
C2 C1 N9 N10 179.08(14) . . . . ?
C1 N9 N10 C11 179.88(14) . . . . ?
N9 N10 C11 C12 -179.93(15) . . . . ?
N9 N10 C11 C16 0.0(3) . . . . ?
N10 C11 C12 C13 -179.80(17) . . . . ?
C16 C11 C12 C13 0.3(3) . . . . ?
C11 C12 C13 C14 -0.3(3) . . . . ?
C12 C13 C14 N17 179.81(18) . . . . ?
C12 C13 C14 C15 -0.1(3) . . . . ?
N17 C14 C15 C16 -179.45(17) . . . . ?
C13 C14 C15 C16 0.5(3) . . . . ?
C14 C15 C16 C11 -0.4(3) . . . . ?
N10 C11 C16 C15 -179.83(17) . . . . ?
C12 C11 C16 C15 0.1(3) . . . . ?
C13 C14 N17 C18 -0.6(3) . . . . ?
C15 C14 N17 C18 179.35(17) . . . . ?
C13 C14 N17 C19 179.96(16) . . . . ?
C15 C14 N17 C19 -0.1(3) . . . . ?
C26 C21 C22 C23 0.2(3) . . . . ?
C27 C21 C22 C23 177.78(15) . . . . ?
C21 C22 C23 C24 -1.1(3) . . . . ?
C21 C22 C23 N23 179.28(16) . . . . ?
O24 N23 C23 C24 -2.4(3) . . . . ?
O23 N23 C23 C24 177.04(19) . . . . ?
O24 N23 C23 C22 177.29(19) . . . . ?
O23 N23 C23 C22 -3.3(3) . . . . ?
C22 C23 C24 C25 0.8(3) . . . . ?
N23 C23 C24 C25 -179.56(16) . . . . ?
C23 C24 C25 C26 0.3(3) . . . . ?
C23 C24 C25 N25 -178.13(16) . . . . ?
O25 N25 C25 C24 5.3(3) . . . . ?
O26 N25 C25 C24 -174.65(16) . . . . ?
O25 N25 C25 C26 -173.21(16) . . . . ?
O26 N25 C25 C26 6.8(3) . . . . ?
C24 C25 C26 C21 -1.1(3) . . . . ?
N25 C25 C26 C21 177.33(15) . . . . ?
C22 C21 C26 C25 0.8(2) . . . . ?
C27 C21 C26 C25 -176.63(15) . . . . ?
C22 C21 C27 O27 -7.6(3) . . . . ?
C26 C21 C27 O27 169.89(17) . . . . ?
C22 C21 C27 O28 174.18(16) . . . . ?
C26 C21 C27 O28 -8.3(2) . . . . ?

loop_
_cod_related_entry_id
_cod_related_entry_database
_cod_related_entry_code
1 ChemSpider 21197930
